data_7031288
loop_
_publ_author_name
'Zhao, Ruiguo'
'Liu, Taotao'
'Wang, Liying'
'Ma, Haiyan'

_publ_section_title
;
 High temperature ethylene polymerization catalyzed by titanium(iv)
 complexes with tetradentate aminophenolate ligands in cis-O, N, N
 chelating mode.
;
_journal_issue 33
_journal_name_full 'Dalton transactions (Cambridge, England : 2003)'
_journal_page_first 12663
_journal_page_last 12677
_journal_paper_doi 10.1039/c4dt01122h
_journal_volume 43
_journal_year 2014
_chemical_formula_sum 'C66 H78 Br4 Cl4 N4 O5 Ti2'
_chemical_formula_weight 1564.56
_chemical_name_systematic
; 
 ? 
;
_space_group_IT_number 2
_symmetry_cell_setting triclinic
_symmetry_space_group_name_Hall '-P 1'
_symmetry_space_group_name_H-M 'P -1'
_atom_sites_solution_hydrogens geom
_atom_sites_solution_primary direct
_atom_sites_solution_secondary difmap
_audit_creation_method SHELXL-97
_cell_angle_alpha 99.214(3)
_cell_angle_beta 93.923(3)
_cell_angle_gamma 103.434(3)
_cell_formula_units_Z 2
_cell_length_a 12.5385(17)
_cell_length_b 16.754(2)
_cell_length_c 18.355(2)
_cell_measurement_reflns_used 1793
_cell_measurement_temperature 293(2)
_cell_measurement_theta_max 41.118
_cell_measurement_theta_min 5.176
_cell_volume 3679.5(8)
_computing_cell_refinement 'Bruker SMART'
_computing_data_collection 'Bruker SMART'
_computing_data_reduction 'Bruker SHELXTL'
_computing_molecular_graphics 'Bruker SHELXTL'
_computing_publication_material 'Bruker SHELXTL'
_computing_structure_refinement 'SHELXL-97 (Sheldrick, 1997)'
_computing_structure_solution 'SHELXS-97 (Sheldrick, 1990)'
_diffrn_ambient_temperature 293(2)
_diffrn_measured_fraction_theta_full 0.997
_diffrn_measured_fraction_theta_max 0.997
_diffrn_measurement_device_type 'CCD area detector'
_diffrn_measurement_method 'phi and omega scans'
_diffrn_radiation_monochromator graphite
_diffrn_radiation_source 'fine-focus sealed tube'
_diffrn_radiation_type MoK\a
_diffrn_radiation_wavelength 0.71073
_diffrn_reflns_av_R_equivalents 0.0601
_diffrn_reflns_av_sigmaI/netI 0.1394
_diffrn_reflns_limit_h_max 13
_diffrn_reflns_limit_h_min -15
_diffrn_reflns_limit_k_max 20
_diffrn_reflns_limit_k_min -19
_diffrn_reflns_limit_l_max 22
_diffrn_reflns_limit_l_min -22
_diffrn_reflns_number 21588
_diffrn_reflns_theta_full 25.50
_diffrn_reflns_theta_max 25.50
_diffrn_reflns_theta_min 1.68
_exptl_absorpt_coefficient_mu 2.581
_exptl_absorpt_correction_T_max 1.0000
_exptl_absorpt_correction_T_min 0.0832
_exptl_absorpt_correction_type empirical
_exptl_absorpt_process_details sadabs
_exptl_crystal_colour red
_exptl_crystal_density_diffrn 1.412
_exptl_crystal_density_method 'not measured'
_exptl_crystal_description prismatic
_exptl_crystal_F_000 1588
_exptl_crystal_size_max 0.311
_exptl_crystal_size_mid 0.145
_exptl_crystal_size_min 0.056
_refine_diff_density_max 0.967
_refine_diff_density_min -0.538
_refine_diff_density_rms 0.110
_refine_ls_extinction_method none
_refine_ls_goodness_of_fit_ref 0.994
_refine_ls_hydrogen_treatment constr
_refine_ls_matrix_type full
_refine_ls_number_parameters 578
_refine_ls_number_reflns 13665
_refine_ls_number_restraints 5
_refine_ls_restrained_S_all 0.996
_refine_ls_R_factor_all 0.1737
_refine_ls_R_factor_gt 0.0802
_refine_ls_shift/su_max 0.020
_refine_ls_shift/su_mean 0.000
_refine_ls_structure_factor_coef Fsqd
_refine_ls_weighting_details 'calc w=1/[\s^2^(Fo^2^)+(0.1236P)^2^+0.0000P] where P=(Fo^2^+2Fc^2^)/3'
_refine_ls_weighting_scheme calc
_refine_ls_wR_factor_gt 0.2050
_refine_ls_wR_factor_ref 0.2592
_reflns_number_gt 6314
_reflns_number_total 13665
_reflns_threshold_expression >2sigma(I)
_cod_data_source_file c4dt01122h2.cif
_cod_data_source_block cd211547
_cod_depositor_comments
;
The following automatic conversions were performed:

'_symmetry_cell_setting' value 'Triclinic' changed to 'triclinic'
according to
/usr/data/users/saulius/crontab/automatic-downloads/rss-feeds/RSC/lib/dictionaries/cif_core.dic
dictionary named 'cif_core.dic' version 2.4.2 from 2011-04-26.

Automatic conversion script
Id: cif_fix_values 2281 2013-09-26 08:29:07Z andrius 

 Adding full bibliography for 7031286--7031289.cif.
;
_cod_original_cell_volume 3679.6(8)
_cod_original_sg_symbol_H-M P-1
_cod_database_code 7031288

loop_
_symmetry_equiv_pos_as_xyz
'x, y, z'
'-x, -y, -z'

loop_
_atom_site_label
_atom_site_type_symbol
_atom_site_fract_x
_atom_site_fract_y
_atom_site_fract_z
_atom_site_U_iso_or_equiv
_atom_site_adp_type
_atom_site_occupancy
_atom_site_symmetry_multiplicity
_atom_site_calc_flag
_atom_site_refinement_flags
Ti1 Ti 0.96687(10) 0.33494(9) 0.31361(8) 0.0380(4) Uani 1 1 d .
Ti2 Ti 0.86077(10) 0.34580(8) 0.12730(8) 0.0354(4) Uani 1 1 d .
Br1 Br 1.01539(10) 0.06233(8) 0.27021(7) 0.0882(4) Uani 1 1 d .
Br2 Br 0.55625(15) -0.08682(9) 0.22629(13) 0.1617(9) Uani 1 1 d .
Br3 Br 0.56195(8) 0.10932(7) 0.08014(7) 0.0756(4) Uani 1 1 d .
Br4 Br 0.83565(11) -0.11692(6) 0.05136(8) 0.0978(5) Uani 1 1 d .
Cl1 Cl 1.15130(16) 0.34384(15) 0.30310(12) 0.0566(6) Uani 1 1 d .
Cl2 Cl 0.99701(17) 0.47897(13) 0.35458(13) 0.0526(6) Uani 1 1 d .
Cl3 Cl 0.70188(16) 0.38839(14) 0.14696(12) 0.0516(6) Uani 1 1 d .
Cl4 Cl 0.96731(16) 0.48088(12) 0.13150(13) 0.0496(6) Uani 1 1 d .
N1 N 0.7921(5) 0.3104(4) 0.3506(3) 0.0382(16) Uani 1 1 d .
N2 N 1.0029(5) 0.3270(4) 0.4397(4) 0.0489(18) Uani 1 1 d .
N3 N 1.0005(5) 0.2895(4) 0.0778(3) 0.0351(15) Uani 1 1 d .
N4 N 0.8240(5) 0.3433(4) -0.0007(4) 0.0460(17) Uani 1 1 d .
O1 O 0.9155(4) 0.3427(3) 0.2198(3) 0.0402(13) Uani 1 1 d .
O2 O 0.9314(4) 0.2190(3) 0.2958(3) 0.0490(15) Uani 1 1 d .
O3 O 0.7844(4) 0.2342(3) 0.1065(3) 0.0417(13) Uani 1 1 d .
O4 O 0.7030(5) 0.4218(4) 0.5044(3) 0.0672(19) Uani 1 1 d .
O5 O 1.1995(5) 0.3755(4) -0.0348(4) 0.0649(18) Uani 1 1 d .
C1 C 0.8495(7) 0.1524(5) 0.2813(5) 0.049(2) Uani 1 1 d .
C2 C 0.8676(8) 0.0723(6) 0.2674(6) 0.066(3) Uani 1 1 d .
C3 C 0.7812(10) 0.0003(6) 0.2502(6) 0.083(3) Uani 1 1 d .
H3 H 0.7951 -0.0523 0.2395 0.099 Uiso 1 1 calc R
C4 C 0.6738(10) 0.0096(6) 0.2497(6) 0.080(3) Uani 1 1 d .
C5 C 0.6534(8) 0.0870(7) 0.2670(6) 0.071(3) Uani 1 1 d .
H5 H 0.5810 0.0915 0.2684 0.085 Uiso 1 1 calc R
C6 C 0.7395(7) 0.1589(5) 0.2823(5) 0.051(2) Uani 1 1 d .
C7 C 0.7126(6) 0.2441(5) 0.2944(5) 0.048(2) Uani 1 1 d .
H7A H 0.7109 0.2633 0.2473 0.058 Uiso 1 1 calc R
H7B H 0.6394 0.2375 0.3103 0.058 Uiso 1 1 calc R
C8 C 0.7993(6) 0.2822(5) 0.4248(4) 0.043(2) Uani 1 1 d .
H8A H 0.7335 0.2862 0.4486 0.052 Uiso 1 1 calc R
H8B H 0.8031 0.2244 0.4171 0.052 Uiso 1 1 calc R
C9 C 0.8992(6) 0.3351(6) 0.4740(5) 0.050(2) Uani 1 1 d .
H9A H 0.9008 0.3180 0.5220 0.061 Uiso 1 1 calc R
H9B H 0.8954 0.3930 0.4816 0.061 Uiso 1 1 calc R
C10 C 0.7483(6) 0.3879(5) 0.3573(5) 0.044(2) Uani 1 1 d .
H10A H 0.7521 0.4071 0.3102 0.053 Uiso 1 1 calc R
H10B H 0.7975 0.4310 0.3942 0.053 Uiso 1 1 calc R
C11 C 0.6315(6) 0.3802(5) 0.3780(5) 0.049(2) Uani 1 1 d .
C12 C 0.5421(7) 0.3615(7) 0.3230(5) 0.067(3) Uani 1 1 d .
H12 H 0.5548 0.3536 0.2734 0.080 Uiso 1 1 calc R
C13 C 0.4367(8) 0.3546(8) 0.3404(7) 0.089(4) Uani 1 1 d .
H13 H 0.3779 0.3403 0.3031 0.106 Uiso 1 1 calc R
C14 C 0.4184(8) 0.3693(8) 0.4155(7) 0.093(4) Uani 1 1 d .
H14 H 0.3468 0.3648 0.4277 0.112 Uiso 1 1 calc R
C15 C 0.5041(7) 0.3903(7) 0.4711(6) 0.072(3) Uani 1 1 d .
H15 H 0.4908 0.4004 0.5206 0.086 Uiso 1 1 calc R
C16 C 0.6117(6) 0.3965(6) 0.4526(5) 0.055(2) Uani 1 1 d .
C17 C 0.6862(9) 0.4327(8) 0.5824(6) 0.087(4) Uani 1 1 d .
H17A H 0.6482 0.4759 0.5938 0.130 Uiso 1 1 calc R
H17B H 0.7564 0.4479 0.6121 0.130 Uiso 1 1 calc R
H17C H 0.6430 0.3814 0.5930 0.130 Uiso 1 1 calc R
C18 C 1.0963(7) 0.3949(6) 0.4827(5) 0.068(3) Uani 1 1 d .
H18A H 1.1045 0.3871 0.5333 0.102 Uiso 1 1 calc R
H18B H 1.0810 0.4481 0.4813 0.102 Uiso 1 1 calc R
H18C H 1.1634 0.3927 0.4610 0.102 Uiso 1 1 calc R
C19 C 1.0290(8) 0.2462(6) 0.4478(5) 0.067(3) Uani 1 1 d .
H19A H 1.0843 0.2364 0.4162 0.101 Uiso 1 1 calc R
H19B H 0.9635 0.2017 0.4340 0.101 Uiso 1 1 calc R
H19C H 1.0561 0.2485 0.4985 0.101 Uiso 1 1 calc R
C20 C 0.7973(6) 0.1562(5) 0.0926(4) 0.0403(19) Uani 1 1 d .
C21 C 0.7039(7) 0.0888(5) 0.0784(5) 0.053(2) Uani 1 1 d .
C22 C 0.7150(8) 0.0064(5) 0.0659(5) 0.059(3) Uani 1 1 d .
H22 H 0.6536 -0.0388 0.0576 0.071 Uiso 1 1 calc R
C23 C 0.8191(8) -0.0049(5) 0.0663(6) 0.060(3) Uani 1 1 d .
C24 C 0.9130(7) 0.0601(5) 0.0770(5) 0.051(2) Uani 1 1 d .
H24 H 0.9822 0.0491 0.0746 0.061 Uiso 1 1 calc R
C25 C 0.9032(6) 0.1410(5) 0.0911(4) 0.0394(19) Uani 1 1 d .
C26 C 1.0054(6) 0.2126(5) 0.1086(4) 0.0399(19) Uani 1 1 d .
H26A H 1.0213 0.2282 0.1621 0.048 Uiso 1 1 calc R
H26B H 1.0669 0.1927 0.0900 0.048 Uiso 1 1 calc R
C27 C 0.9716(7) 0.2671(5) -0.0051(4) 0.045(2) Uani 1 1 d .
H27A H 0.9168 0.2142 -0.0177 0.054 Uiso 1 1 calc R
H27B H 1.0368 0.2612 -0.0289 0.054 Uiso 1 1 calc R
C28 C 0.9265(7) 0.3346(5) -0.0332(5) 0.048(2) Uani 1 1 d .
H28A H 0.9815 0.3874 -0.0204 0.058 Uiso 1 1 calc R
H28B H 0.9116 0.3210 -0.0869 0.058 Uiso 1 1 calc R
C29 C 1.1114(6) 0.3508(5) 0.0990(4) 0.0403(19) Uani 1 1 d .
H29A H 1.1208 0.3679 0.1525 0.048 Uiso 1 1 calc R
H29B H 1.1089 0.3999 0.0779 0.048 Uiso 1 1 calc R
C30 C 1.2135(6) 0.3239(5) 0.0769(5) 0.043(2) Uani 1 1 d .
C31 C 1.2745(6) 0.2917(5) 0.1250(5) 0.048(2) Uani 1 1 d .
H31 H 1.2474 0.2818 0.1695 0.057 Uiso 1 1 calc R
C32 C 1.3750(7) 0.2732(6) 0.1104(6) 0.065(3) Uani 1 1 d .
H32 H 1.4130 0.2501 0.1433 0.078 Uiso 1 1 calc R
C33 C 1.4159(8) 0.2908(7) 0.0447(7) 0.077(3) Uani 1 1 d .
H33 H 1.4830 0.2799 0.0338 0.093 Uiso 1 1 calc R
C34 C 1.3589(7) 0.3243(6) -0.0050(6) 0.063(3) Uani 1 1 d .
H34 H 1.3876 0.3360 -0.0486 0.076 Uiso 1 1 calc R
C35 C 1.2589(6) 0.3401(5) 0.0109(5) 0.048(2) Uani 1 1 d .
C36 C 1.2416(9) 0.3941(8) -0.1023(6) 0.087(4) Uani 1 1 d .
H36A H 1.3198 0.4175 -0.0931 0.131 Uiso 1 1 calc R
H36B H 1.2067 0.4335 -0.1203 0.131 Uiso 1 1 calc R
H36C H 1.2265 0.3438 -0.1387 0.131 Uiso 1 1 calc R
C37 C 0.7281(7) 0.2726(6) -0.0359(5) 0.061(3) Uani 1 1 d .
H37A H 0.7179 0.2721 -0.0883 0.092 Uiso 1 1 calc R
H37B H 0.6627 0.2798 -0.0142 0.092 Uiso 1 1 calc R
H37C H 0.7425 0.2208 -0.0276 0.092 Uiso 1 1 calc R
C38 C 0.7962(8) 0.4203(6) -0.0205(5) 0.067(3) Uani 1 1 d .
H38A H 0.8562 0.4679 -0.0015 0.100 Uiso 1 1 calc R
H38B H 0.7306 0.4279 0.0008 0.100 Uiso 1 1 calc R
H38C H 0.7840 0.4142 -0.0736 0.100 Uiso 1 1 calc R
C39 C 0.8116(8) 0.1299(5) 0.5629(5) 0.193(8) Uiso 1 1 d G
C40 C 0.7204(7) 0.1635(4) 0.5690(4) 0.174(7) Uiso 1 1 d G
C41 C 0.6264(8) 0.1300(5) 0.5188(4) 0.222(10) Uiso 1 1 d GD
C42 C 0.6235(9) 0.0630(5) 0.4625(4) 0.176(8) Uiso 1 1 d G
C43 C 0.7147(10) 0.0295(5) 0.4565(5) 0.183(8) Uiso 1 1 d G
C44 C 0.8088(9) 0.0629(6) 0.5067(5) 0.214(10) Uiso 1 1 d G
C46 C 0.5616(6) 0.3293(5) 0.7785(4) 0.128(5) Uiso 1 1 d G
C47 C 0.6414(7) 0.2872(4) 0.7582(3) 0.159(7) Uiso 1 1 d G
C48 C 0.7461(6) 0.3317(4) 0.7484(3) 0.155(6) Uiso 1 1 d G
C49 C 0.7711(6) 0.4184(4) 0.7591(4) 0.150(6) Uiso 1 1 d G
C50 C 0.6913(8) 0.4604(4) 0.7794(4) 0.104(4) Uiso 1 1 d G
C51 C 0.5866(7) 0.4159(5) 0.7891(4) 0.181(8) Uiso 1 1 d GD
C52 C 0.514(2) 0.4687(16) 0.8094(16) 0.275(13) Uiso 1 1 d D
C53 C 0.2722(14) -0.0261(12) 0.2757(9) 0.178(8) Uiso 1 1 d G
C54 C 0.2350(13) -0.0725(7) 0.2050(13) 0.322(17) Uiso 1 1 d G
C55 C 0.2322(13) -0.0324(12) 0.1444(8) 0.222(10) Uiso 1 1 d G
C56 C 0.2667(12) 0.0540(13) 0.1546(8) 0.209(9) Uiso 1 1 d G
C57 C 0.3039(11) 0.1004(7) 0.2253(11) 0.156(6) Uiso 1 1 d G
C58 C 0.3066(13) 0.0603(12) 0.2858(7) 0.311(16) Uiso 1 1 d GD
C59 C 0.338(2) 0.1088(16) 0.3562(12) 0.266(13) Uiso 1 1 d D
C60 C 0.1741(17) 0.3697(8) 0.6907(9) 0.159(7) Uiso 1 1 d G
C61 C 0.2596(13) 0.3509(13) 0.6524(9) 0.242(11) Uiso 1 1 d G
C62 C 0.2682(15) 0.2689(17) 0.6362(9) 0.264(13) Uiso 1 1 d G
C63 C 0.191(2) 0.2056(9) 0.6583(11) 0.258(12) Uiso 1 1 d G
C64 C 0.1058(16) 0.2245(11) 0.6966(11) 0.275(14) Uiso 1 1 d GD
C65 C 0.0972(12) 0.3065(15) 0.7128(9) 0.234(11) Uiso 1 1 d GD
C66 C 0.002(5) 0.317(4) 0.753(5) 0.38(9) Uiso 1 1 d D
C45 C 0.524(3) 0.158(3) 0.525(3) 0.37(3) Uiso 1 1 d D

loop_
_atom_site_aniso_label
_atom_site_aniso_U_11
_atom_site_aniso_U_22
_atom_site_aniso_U_33
_atom_site_aniso_U_23
_atom_site_aniso_U_13
_atom_site_aniso_U_12
Ti1 0.0287(7) 0.0488(9) 0.0362(9) 0.0044(7) 0.0038(6) 0.0112(6)
Ti2 0.0329(7) 0.0389(8) 0.0342(8) 0.0025(7) 0.0029(6) 0.0117(6)
Br1 0.0930(8) 0.0809(8) 0.1028(10) 0.0084(7) 0.0117(7) 0.0513(7)
Br2 0.1303(14) 0.0679(9) 0.246(2) -0.0177(11) 0.0456(14) -0.0337(9)
Br3 0.0399(5) 0.0705(7) 0.1040(9) -0.0019(6) -0.0003(5) 0.0034(4)
Br4 0.1121(10) 0.0390(6) 0.1433(12) 0.0031(7) 0.0494(9) 0.0197(6)
Cl1 0.0324(10) 0.0838(17) 0.0518(14) 0.0021(12) 0.0050(9) 0.0174(10)
Cl2 0.0446(11) 0.0489(13) 0.0572(14) -0.0024(11) 0.0071(10) 0.0055(9)
Cl3 0.0412(11) 0.0638(14) 0.0549(14) 0.0070(11) 0.0072(10) 0.0254(10)
Cl4 0.0481(12) 0.0393(11) 0.0618(15) 0.0059(10) 0.0091(10) 0.0129(9)
N1 0.034(3) 0.046(4) 0.036(4) 0.003(3) 0.005(3) 0.014(3)
N2 0.041(4) 0.059(5) 0.047(4) 0.005(4) 0.004(3) 0.014(3)
N3 0.034(3) 0.038(4) 0.032(4) 0.005(3) 0.009(3) 0.008(3)
N4 0.047(4) 0.055(4) 0.035(4) 0.000(3) 0.001(3) 0.015(3)
O1 0.037(3) 0.048(3) 0.034(3) 0.003(3) 0.004(2) 0.012(2)
O2 0.042(3) 0.049(4) 0.059(4) 0.012(3) 0.005(3) 0.016(3)
O3 0.034(3) 0.038(3) 0.049(3) -0.002(3) 0.001(2) 0.007(2)
O4 0.047(4) 0.104(5) 0.044(4) -0.003(4) 0.007(3) 0.015(3)
O5 0.062(4) 0.081(5) 0.071(5) 0.039(4) 0.028(3) 0.033(3)
C1 0.055(5) 0.040(5) 0.053(6) 0.004(4) 0.008(4) 0.014(4)
C2 0.067(6) 0.064(7) 0.070(7) 0.008(6) 0.015(5) 0.023(5)
C3 0.101(9) 0.047(6) 0.099(9) 0.007(6) 0.021(7) 0.017(6)
C4 0.099(9) 0.045(6) 0.083(8) -0.001(6) 0.022(7) -0.003(6)
C5 0.055(6) 0.071(7) 0.075(7) -0.002(6) 0.016(5) -0.001(5)
C6 0.057(5) 0.042(5) 0.052(6) 0.004(4) 0.016(4) 0.009(4)
C7 0.033(4) 0.057(6) 0.050(5) 0.006(4) 0.002(4) 0.007(4)
C8 0.042(4) 0.056(5) 0.041(5) 0.015(4) 0.013(4) 0.023(4)
C9 0.046(5) 0.071(6) 0.038(5) 0.017(5) 0.012(4) 0.015(4)
C10 0.029(4) 0.052(5) 0.053(5) 0.012(4) 0.008(4) 0.009(4)
C11 0.039(5) 0.061(6) 0.051(6) 0.007(5) 0.013(4) 0.023(4)
C12 0.045(5) 0.106(8) 0.050(6) -0.006(6) -0.001(4) 0.036(5)
C13 0.039(5) 0.137(11) 0.084(9) -0.001(8) -0.004(5) 0.029(6)
C14 0.042(6) 0.152(12) 0.086(9) -0.004(8) 0.017(6) 0.040(7)
C15 0.046(5) 0.107(9) 0.057(7) 0.000(6) 0.014(5) 0.015(5)
C16 0.033(4) 0.069(6) 0.061(6) -0.003(5) 0.002(4) 0.018(4)
C17 0.080(8) 0.113(10) 0.062(8) -0.002(7) 0.014(6) 0.023(7)
C18 0.055(6) 0.098(8) 0.040(6) 0.002(5) -0.005(4) 0.009(5)
C19 0.075(7) 0.090(8) 0.052(6) 0.026(6) 0.008(5) 0.041(6)
C20 0.048(5) 0.032(4) 0.039(5) 0.002(4) 0.012(4) 0.006(4)
C21 0.043(5) 0.050(6) 0.058(6) -0.003(5) 0.009(4) 0.004(4)
C22 0.061(6) 0.038(5) 0.068(7) -0.001(5) 0.012(5) -0.001(4)
C23 0.073(7) 0.036(5) 0.071(7) 0.001(5) 0.019(5) 0.012(5)
C24 0.056(5) 0.043(5) 0.056(6) 0.002(4) 0.019(4) 0.019(4)
C25 0.038(4) 0.037(5) 0.040(5) -0.003(4) 0.006(4) 0.009(3)
C26 0.037(4) 0.043(5) 0.043(5) 0.008(4) 0.008(4) 0.016(4)
C27 0.050(5) 0.048(5) 0.036(5) -0.001(4) 0.004(4) 0.018(4)
C28 0.056(5) 0.060(6) 0.036(5) 0.014(4) 0.017(4) 0.021(4)
C29 0.034(4) 0.042(5) 0.043(5) 0.003(4) 0.012(4) 0.008(3)
C30 0.038(4) 0.033(4) 0.052(6) 0.002(4) 0.007(4) 0.003(3)
C31 0.042(5) 0.059(6) 0.044(5) 0.013(5) 0.005(4) 0.014(4)
C32 0.050(6) 0.079(7) 0.070(7) 0.015(6) 0.008(5) 0.024(5)
C33 0.049(6) 0.087(8) 0.099(9) 0.008(7) 0.015(6) 0.027(5)
C34 0.048(5) 0.076(7) 0.076(7) 0.019(6) 0.027(5) 0.026(5)
C35 0.038(4) 0.038(5) 0.066(6) 0.004(5) 0.013(4) 0.007(4)
C36 0.104(9) 0.123(10) 0.073(8) 0.048(7) 0.058(7) 0.068(8)
C37 0.052(5) 0.083(7) 0.041(5) -0.002(5) -0.012(4) 0.016(5)
C38 0.084(7) 0.081(7) 0.052(6) 0.026(6) 0.010(5) 0.044(6)

loop_
_atom_type_symbol
_atom_type_description
_atom_type_scat_dispersion_real
_atom_type_scat_dispersion_imag
_atom_type_scat_source
C C 0.0033 0.0016 'International Tables Vol C Tables 4.2.6.8 and 6.1.1.4'
H H 0.0000 0.0000 'International Tables Vol C Tables 4.2.6.8 and 6.1.1.4'
N N 0.0061 0.0033 'International Tables Vol C Tables 4.2.6.8 and 6.1.1.4'
O O 0.0106 0.0060 'International Tables Vol C Tables 4.2.6.8 and 6.1.1.4'
Cl Cl 0.1484 0.1585 'International Tables Vol C Tables 4.2.6.8 and 6.1.1.4'
Br Br -0.2901 2.4595 'International Tables Vol C Tables 4.2.6.8 and 6.1.1.4'
Ti Ti 0.2776 0.4457 'International Tables Vol C Tables 4.2.6.8 and 6.1.1.4'

loop_
_geom_angle_atom_site_label_1
_geom_angle_atom_site_label_2
_geom_angle_atom_site_label_3
_geom_angle
O1 Ti1 O2 94.7(2)
O1 Ti1 N1 92.2(2)
O2 Ti1 N1 80.8(2)
O1 Ti1 Cl1 101.97(17)
O2 Ti1 Cl1 92.72(18)
N1 Ti1 Cl1 164.89(18)
O1 Ti1 Cl2 91.95(18)
O2 Ti1 Cl2 170.2(2)
N1 Ti1 Cl2 91.73(17)
Cl1 Ti1 Cl2 92.95(9)
O1 Ti1 N2 170.2(2)
O2 Ti1 N2 86.3(3)
N1 Ti1 N2 78.3(2)
Cl1 Ti1 N2 87.74(17)
Cl2 Ti1 N2 85.98(19)
O1 Ti2 O3 95.0(2)
O1 Ti2 Cl3 102.64(17)
O3 Ti2 Cl3 91.99(17)
O1 Ti2 Cl4 92.54(18)
O3 Ti2 Cl4 169.31(19)
Cl3 Ti2 Cl4 93.79(9)
O1 Ti2 N3 90.4(2)
O3 Ti2 N3 81.5(2)
Cl3 Ti2 N3 165.91(16)
Cl4 Ti2 N3 90.80(16)
O1 Ti2 N4 167.9(2)
O3 Ti2 N4 85.6(2)
Cl3 Ti2 N4 89.37(17)
Cl4 Ti2 N4 85.49(18)
N3 Ti2 N4 77.7(2)
C7 N1 C10 106.7(5)
C7 N1 C8 110.3(6)
C10 N1 C8 110.5(6)
C7 N1 Ti1 110.7(5)
C10 N1 Ti1 111.4(4)
C8 N1 Ti1 107.2(4)
C19 N2 C18 106.7(7)
C19 N2 C9 111.0(7)
C18 N2 C9 107.4(7)
C19 N2 Ti1 111.2(5)
C18 N2 Ti1 115.2(5)
C9 N2 Ti1 105.4(5)
C26 N3 C27 109.7(6)
C26 N3 C29 107.6(5)
C27 N3 C29 111.8(6)
C26 N3 Ti2 109.7(4)
C27 N3 Ti2 107.4(4)
C29 N3 Ti2 110.7(4)
C28 N4 C37 111.0(7)
C28 N4 C38 107.9(7)
C37 N4 C38 105.2(7)
C28 N4 Ti2 105.6(5)
C37 N4 Ti2 111.9(5)
C38 N4 Ti2 115.2(5)
Ti2 O1 Ti1 177.4(3)
C1 O2 Ti1 143.9(5)
C20 O3 Ti2 143.4(5)
C16 O4 C17 118.4(7)
C35 O5 C36 118.6(7)
O2 C1 C2 121.5(8)
O2 C1 C6 120.8(7)
C2 C1 C6 117.6(8)
C3 C2 C1 122.5(9)
C3 C2 Br1 119.3(8)
C1 C2 Br1 118.2(7)
C4 C3 C2 117.9(10)
C4 C3 H3 121.0
C2 C3 H3 121.0
C5 C4 C3 121.1(10)
C5 C4 Br2 120.4(9)
C3 C4 Br2 118.5(8)
C4 C5 C6 120.9(10)
C4 C5 H5 119.5
C6 C5 H5 119.5
C5 C6 C1 119.9(8)
C5 C6 C7 119.2(8)
C1 C6 C7 120.8(7)
N1 C7 C6 114.9(6)
N1 C7 H7A 108.5
C6 C7 H7A 108.5
N1 C7 H7B 108.5
C6 C7 H7B 108.5
H7A C7 H7B 107.5
C9 C8 N1 110.5(6)
C9 C8 H8A 109.5
N1 C8 H8A 109.5
C9 C8 H8B 109.5
N1 C8 H8B 109.5
H8A C8 H8B 108.1
C8 C9 N2 110.6(7)
C8 C9 H9A 109.5
N2 C9 H9A 109.5
C8 C9 H9B 109.5
N2 C9 H9B 109.5
H9A C9 H9B 108.1
N1 C10 C11 117.5(6)
N1 C10 H10A 107.9
C11 C10 H10A 107.9
N1 C10 H10B 107.9
C11 C10 H10B 107.9
H10A C10 H10B 107.2
C12 C11 C16 118.4(8)
C12 C11 C10 120.8(8)
C16 C11 C10 120.7(7)
C13 C12 C11 121.7(9)
C13 C12 H12 119.1
C11 C12 H12 119.1
C12 C13 C14 118.8(9)
C12 C13 H13 120.6
C14 C13 H13 120.6
C15 C14 C13 121.4(9)
C15 C14 H14 119.3
C13 C14 H14 119.3
C14 C15 C16 119.2(9)
C14 C15 H15 120.4
C16 C15 H15 120.4
O4 C16 C15 123.0(8)
O4 C16 C11 116.5(7)
C15 C16 C11 120.4(8)
O4 C17 H17A 109.5
O4 C17 H17B 109.5
H17A C17 H17B 109.5
O4 C17 H17C 109.5
H17A C17 H17C 109.5
H17B C17 H17C 109.5
N2 C18 H18A 109.5
N2 C18 H18B 109.5
H18A C18 H18B 109.5
N2 C18 H18C 109.5
H18A C18 H18C 109.5
H18B C18 H18C 109.5
N2 C19 H19A 109.5
N2 C19 H19B 109.5
H19A C19 H19B 109.5
N2 C19 H19C 109.5
H19A C19 H19C 109.5
H19B C19 H19C 109.5
O3 C20 C21 119.4(7)
O3 C20 C25 121.0(7)
C21 C20 C25 119.5(7)
C20 C21 C22 120.7(8)
C20 C21 Br3 119.4(6)
C22 C21 Br3 119.8(6)
C23 C22 C21 117.5(8)
C23 C22 H22 121.3
C21 C22 H22 121.3
C22 C23 C24 123.5(8)
C22 C23 Br4 117.9(7)
C24 C23 Br4 118.6(7)
C25 C24 C23 119.4(8)
C25 C24 H24 120.3
C23 C24 H24 120.3
C24 C25 C20 119.3(7)
C24 C25 C26 120.0(7)
C20 C25 C26 120.6(7)
N3 C26 C25 116.5(6)
N3 C26 H26A 108.2
C25 C26 H26A 108.2
N3 C26 H26B 108.2
C25 C26 H26B 108.2
H26A C26 H26B 107.3
N3 C27 C28 110.0(6)
N3 C27 H27A 109.7
C28 C27 H27A 109.7
N3 C27 H27B 109.7
C28 C27 H27B 109.7
H27A C27 H27B 108.2
N4 C28 C27 111.4(7)
N4 C28 H28A 109.3
C27 C28 H28A 109.3
N4 C28 H28B 109.3
C27 C28 H28B 109.3
H28A C28 H28B 108.0
N3 C29 C30 118.9(6)
N3 C29 H29A 107.6
C30 C29 H29A 107.6
N3 C29 H29B 107.6
C30 C29 H29B 107.6
H29A C29 H29B 107.0
C31 C30 C35 116.6(7)
C31 C30 C29 121.1(8)
C35 C30 C29 121.9(7)
C30 C31 C32 123.4(9)
C30 C31 H31 118.3
C32 C31 H31 118.3
C33 C32 C31 117.4(9)
C33 C32 H32 121.3
C31 C32 H32 121.3
C34 C33 C32 121.5(9)
C34 C33 H33 119.3
C32 C33 H33 119.3
C35 C34 C33 119.2(10)
C35 C34 H34 120.4
C33 C34 H34 120.4
O5 C35 C34 122.3(9)
O5 C35 C30 115.9(7)
C34 C35 C30 121.8(9)
O5 C36 H36A 109.5
O5 C36 H36B 109.5
H36A C36 H36B 109.5
O5 C36 H36C 109.5
H36A C36 H36C 109.5
H36B C36 H36C 109.5
N4 C37 H37A 109.5
N4 C37 H37B 109.5
H37A C37 H37B 109.5
N4 C37 H37C 109.5
H37A C37 H37C 109.5
H37B C37 H37C 109.5
N4 C38 H38A 109.5
N4 C38 H38B 109.5
H38A C38 H38B 109.5
N4 C38 H38C 109.5
H38A C38 H38C 109.5
H38B C38 H38C 109.5
C40 C39 C44 120.0
C41 C40 C39 120.0
C42 C41 C40 120.0
C42 C41 C45 116.7(19)
C40 C41 C45 123.2(19)
C41 C42 C43 120.0
C42 C43 C44 120.0
C43 C44 C39 120.0
C47 C46 C51 120.0
C48 C47 C46 120.0
C47 C48 C49 120.0
C50 C49 C48 120.0
C49 C50 C51 120.0
C50 C51 C46 120.0
C50 C51 C52 112.9(14)
C46 C51 C52 127.1(14)
C54 C53 C58 120.0
C55 C54 C53 120.0
C56 C55 C54 120.0
C55 C56 C57 120.0
C58 C57 C56 120.0
C59 C58 C57 118(2)
C59 C58 C53 121(2)
C57 C58 C53 120.0
C61 C60 C65 120.0
C60 C61 C62 120.0
C63 C62 C61 120.0
C64 C63 C62 120.0
C63 C64 C65 120.0
C64 C65 C60 120.0
C64 C65 C66 114.2(18)
C60 C65 C66 125.8(18)

loop_
_geom_bond_atom_site_label_1
_geom_bond_atom_site_label_2
_geom_bond_distance
Ti1 O1 1.831(5)
Ti1 O2 1.858(6)
Ti1 N1 2.303(6)
Ti1 Cl1 2.306(2)
Ti1 Cl2 2.343(3)
Ti1 N2 2.359(7)
Ti2 O1 1.801(5)
Ti2 O3 1.857(5)
Ti2 Cl3 2.299(2)
Ti2 Cl4 2.332(2)
Ti2 N3 2.343(6)
Ti2 N4 2.355(7)
Br1 C2 1.897(10)
Br2 C4 1.885(10)
Br3 C21 1.892(8)
Br4 C23 1.914(9)
N1 C7 1.506(9)
N1 C10 1.514(9)
N1 C8 1.515(10)
N2 C19 1.492(11)
N2 C18 1.502(10)
N2 C9 1.508(10)
N3 C26 1.500(9)
N3 C27 1.506(9)
N3 C29 1.508(9)
N4 C28 1.480(10)
N4 C37 1.500(10)
N4 C38 1.504(10)
O2 C1 1.306(9)
O3 C20 1.339(9)
O4 C16 1.376(9)
O4 C17 1.450(11)
O5 C35 1.376(10)
O5 C36 1.429(11)
C1 C2 1.399(12)
C1 C6 1.409(11)
C2 C3 1.398(13)
C3 C4 1.391(15)
C3 H3 0.9300
C4 C5 1.371(14)
C5 C6 1.393(12)
C5 H5 0.9300
C6 C7 1.528(12)
C7 H7A 0.9700
C7 H7B 0.9700
C8 C9 1.498(11)
C8 H8A 0.9700
C8 H8B 0.9700
C9 H9A 0.9700
C9 H9B 0.9700
C10 C11 1.519(10)
C10 H10A 0.9700
C10 H10B 0.9700
C11 C12 1.397(11)
C11 C16 1.403(12)
C12 C13 1.364(13)
C12 H12 0.9300
C13 C14 1.406(15)
C13 H13 0.9300
C14 C15 1.371(13)
C14 H14 0.9300
C15 C16 1.399(11)
C15 H15 0.9300
C17 H17A 0.9600
C17 H17B 0.9600
C17 H17C 0.9600
C18 H18A 0.9600
C18 H18B 0.9600
C18 H18C 0.9600
C19 H19A 0.9600
C19 H19B 0.9600
C19 H19C 0.9600
C20 C21 1.402(11)
C20 C25 1.410(10)
C21 C22 1.403(12)
C22 C23 1.361(12)
C22 H22 0.9300
C23 C24 1.384(12)
C24 C25 1.375(11)
C24 H24 0.9300
C25 C26 1.514(10)
C26 H26A 0.9700
C26 H26B 0.9700
C27 C28 1.520(11)
C27 H27A 0.9700
C27 H27B 0.9700
C28 H28A 0.9700
C28 H28B 0.9700
C29 C30 1.512(10)
C29 H29A 0.9700
C29 H29B 0.9700
C30 C31 1.381(11)
C30 C35 1.411(12)
C31 C32 1.398(11)
C31 H31 0.9300
C32 C33 1.390(14)
C32 H32 0.9300
C33 C34 1.384(13)
C33 H33 0.9300
C34 C35 1.382(11)
C34 H34 0.9300
C36 H36A 0.9600
C36 H36B 0.9600
C36 H36C 0.9600
C37 H37A 0.9600
C37 H37B 0.9600
C37 H37C 0.9600
C38 H38A 0.9600
C38 H38B 0.9600
C38 H38C 0.9600
C39 C40 1.3900
C39 C44 1.3900
C40 C41 1.3900
C41 C42 1.3900
C41 C45 1.474(19)
C42 C43 1.3900
C43 C44 1.3900
C46 C47 1.3900
C46 C51 1.3900
C47 C48 1.3900
C48 C49 1.3900
C49 C50 1.3900
C50 C51 1.3900
C51 C52 1.437(17)
C53 C54 1.3900
C53 C58 1.3900
C54 C55 1.3900
C55 C56 1.3900
C56 C57 1.3900
C57 C58 1.3900
C58 C59 1.388(17)
C60 C61 1.3900
C60 C65 1.3900
C61 C62 1.3900
C62 C63 1.3900
C63 C64 1.3900
C64 C65 1.3900
C65 C66 1.48(2)

loop_
_geom_torsion_atom_site_label_1
_geom_torsion_atom_site_label_2
_geom_torsion_atom_site_label_3
_geom_torsion_atom_site_label_4
_geom_torsion
O1 Ti1 N1 C7 48.0(5)
O2 Ti1 N1 C7 -46.4(5)
Cl1 Ti1 N1 C7 -111.9(7)
Cl2 Ti1 N1 C7 140.0(5)
N2 Ti1 N1 C7 -134.4(5)
O1 Ti1 N1 C10 -70.6(5)
O2 Ti1 N1 C10 -165.0(5)
Cl1 Ti1 N1 C10 129.5(7)
Cl2 Ti1 N1 C10 21.4(5)
N2 Ti1 N1 C10 107.0(5)
O1 Ti1 N1 C8 168.3(5)
O2 Ti1 N1 C8 74.0(5)
Cl1 Ti1 N1 C8 8.4(10)
Cl2 Ti1 N1 C8 -99.6(4)
N2 Ti1 N1 C8 -14.1(5)
O1 Ti1 N2 C19 119.4(14)
O2 Ti1 N2 C19 23.5(6)
N1 Ti1 N2 C19 104.9(6)
Cl1 Ti1 N2 C19 -69.4(5)
Cl2 Ti1 N2 C19 -162.5(5)
O1 Ti1 N2 C18 -119.2(14)
O2 Ti1 N2 C18 145.0(6)
N1 Ti1 N2 C18 -133.6(6)
Cl1 Ti1 N2 C18 52.1(6)
Cl2 Ti1 N2 C18 -41.0(6)
O1 Ti1 N2 C9 -1.0(17)
O2 Ti1 N2 C9 -96.8(5)
N1 Ti1 N2 C9 -15.4(5)
Cl1 Ti1 N2 C9 170.3(5)
Cl2 Ti1 N2 C9 77.2(5)
O1 Ti2 N3 C26 50.9(5)
O3 Ti2 N3 C26 -44.0(4)
Cl3 Ti2 N3 C26 -107.4(8)
Cl4 Ti2 N3 C26 143.5(4)
N4 Ti2 N3 C26 -131.3(5)
O1 Ti2 N3 C27 170.0(5)
O3 Ti2 N3 C27 75.1(5)
Cl3 Ti2 N3 C27 11.7(10)
Cl4 Ti2 N3 C27 -97.4(4)
N4 Ti2 N3 C27 -12.2(5)
O1 Ti2 N3 C29 -67.6(5)
O3 Ti2 N3 C29 -162.6(5)
Cl3 Ti2 N3 C29 134.1(6)
Cl4 Ti2 N3 C29 24.9(5)
N4 Ti2 N3 C29 110.1(5)
O1 Ti2 N4 C28 -6.9(15)
O3 Ti2 N4 C28 -100.0(5)
Cl3 Ti2 N4 C28 168.0(5)
Cl4 Ti2 N4 C28 74.1(5)
N3 Ti2 N4 C28 -17.7(5)
O1 Ti2 N4 C37 114.1(12)
O3 Ti2 N4 C37 21.0(5)
Cl3 Ti2 N4 C37 -71.1(5)
Cl4 Ti2 N4 C37 -164.9(5)
N3 Ti2 N4 C37 103.3(5)
O1 Ti2 N4 C38 -125.8(12)
O3 Ti2 N4 C38 141.1(6)
Cl3 Ti2 N4 C38 49.0(6)
Cl4 Ti2 N4 C38 -44.8(6)
N3 Ti2 N4 C38 -136.6(6)
O3 Ti2 O1 Ti1 -12(7)
Cl3 Ti2 O1 Ti1 81(7)
Cl4 Ti2 O1 Ti1 176(7)
N3 Ti2 O1 Ti1 -93(7)
N4 Ti2 O1 Ti1 -104(7)
O2 Ti1 O1 Ti2 27(7)
N1 Ti1 O1 Ti2 -54(7)
Cl1 Ti1 O1 Ti2 120(7)
Cl2 Ti1 O1 Ti2 -146(7)
N2 Ti1 O1 Ti2 -68(8)
O1 Ti1 O2 C1 -66.6(10)
N1 Ti1 O2 C1 24.9(10)
Cl1 Ti1 O2 C1 -168.8(10)
Cl2 Ti1 O2 C1 65.8(16)
N2 Ti1 O2 C1 103.6(10)
O1 Ti2 O3 C20 -70.9(8)
Cl3 Ti2 O3 C20 -173.8(8)
Cl4 Ti2 O3 C20 63.4(14)
N3 Ti2 O3 C20 18.8(8)
N4 Ti2 O3 C20 97.0(8)
Ti1 O2 C1 C2 176.0(7)
Ti1 O2 C1 C6 -6.6(15)
O2 C1 C2 C3 -178.6(9)
C6 C1 C2 C3 4.0(15)
O2 C1 C2 Br1 0.2(13)
C6 C1 C2 Br1 -177.3(7)
C1 C2 C3 C4 -2.2(17)
Br1 C2 C3 C4 179.0(9)
C2 C3 C4 C5 -1.2(18)
C2 C3 C4 Br2 179.7(8)
C3 C4 C5 C6 2.9(17)
Br2 C4 C5 C6 -178.1(8)
C4 C5 C6 C1 -1.0(15)
C4 C5 C6 C7 174.6(9)
O2 C1 C6 C5 -179.8(8)
C2 C1 C6 C5 -2.3(13)
O2 C1 C6 C7 4.7(13)
C2 C1 C6 C7 -177.9(8)
C10 N1 C7 C6 -177.2(7)
C8 N1 C7 C6 -57.0(9)
Ti1 N1 C7 C6 61.4(8)
C5 C6 C7 N1 145.6(8)
C1 C6 C7 N1 -38.8(11)
C7 N1 C8 C9 164.0(6)
C10 N1 C8 C9 -78.2(7)
Ti1 N1 C8 C9 43.4(7)
N1 C8 C9 N2 -61.8(9)
C19 N2 C9 C8 -76.1(9)
C18 N2 C9 C8 167.7(7)
Ti1 N2 C9 C8 44.4(8)
C7 N1 C10 C11 56.4(9)
C8 N1 C10 C11 -63.6(8)
Ti1 N1 C10 C11 177.3(6)
N1 C10 C11 C12 -92.5(10)
N1 C10 C11 C16 91.1(10)
C16 C11 C12 C13 -3.4(16)
C10 C11 C12 C13 -179.8(10)
C11 C12 C13 C14 2.0(18)
C12 C13 C14 C15 0(2)
C13 C14 C15 C16 -0.5(19)
C17 O4 C16 C15 7.8(14)
C17 O4 C16 C11 -175.0(9)
C14 C15 C16 O4 176.2(11)
C14 C15 C16 C11 -0.9(16)
C12 C11 C16 O4 -174.5(9)
C10 C11 C16 O4 2.0(13)
C12 C11 C16 C15 2.8(14)
C10 C11 C16 C15 179.2(9)
Ti2 O3 C20 C21 -179.0(6)
Ti2 O3 C20 C25 0.1(13)
O3 C20 C21 C22 -178.1(8)
C25 C20 C21 C22 2.8(13)
O3 C20 C21 Br3 -0.7(11)
C25 C20 C21 Br3 -179.8(6)
C20 C21 C22 C23 -1.6(14)
Br3 C21 C22 C23 -179.0(7)
C21 C22 C23 C24 -1.2(15)
C21 C22 C23 Br4 178.7(7)
C22 C23 C24 C25 2.9(15)
Br4 C23 C24 C25 -177.1(6)
C23 C24 C25 C20 -1.6(13)
C23 C24 C25 C26 175.4(8)
O3 C20 C25 C24 179.7(7)
C21 C20 C25 C24 -1.2(12)
O3 C20 C25 C26 2.8(12)
C21 C20 C25 C26 -178.1(8)
C27 N3 C26 C25 -55.8(8)
C29 N3 C26 C25 -177.6(6)
Ti2 N3 C26 C25 61.8(7)
C24 C25 C26 N3 142.7(7)
C20 C25 C26 N3 -40.4(10)
C26 N3 C27 C28 159.7(6)
C29 N3 C27 C28 -81.0(8)
Ti2 N3 C27 C28 40.7(7)
C37 N4 C28 C27 -75.0(9)
C38 N4 C28 C27 170.3(7)
Ti2 N4 C28 C27 46.6(7)
N3 C27 C28 N4 -61.8(9)
C26 N3 C29 C30 55.9(9)
C27 N3 C29 C30 -64.6(9)
Ti2 N3 C29 C30 175.7(6)
N3 C29 C30 C31 -94.1(9)
N3 C29 C30 C35 94.2(9)
C35 C30 C31 C32 -1.6(12)
C29 C30 C31 C32 -173.8(8)
C30 C31 C32 C33 1.9(14)
C31 C32 C33 C34 -0.9(15)
C32 C33 C34 C35 -0.4(15)
C36 O5 C35 C34 2.0(13)
C36 O5 C35 C30 179.5(8)
C33 C34 C35 O5 178.0(8)
C33 C34 C35 C30 0.7(14)
C31 C30 C35 O5 -177.3(7)
C29 C30 C35 O5 -5.1(11)
C31 C30 C35 C34 0.3(12)
C29 C30 C35 C34 172.4(8)
C44 C39 C40 C41 0.0
C39 C40 C41 C42 0.0
C39 C40 C41 C45 175(3)
C40 C41 C42 C43 0.0
C45 C41 C42 C43 -176(2)
C41 C42 C43 C44 0.0
C42 C43 C44 C39 0.0
C40 C39 C44 C43 0.0
C51 C46 C47 C48 0.0
C46 C47 C48 C49 0.0
C47 C48 C49 C50 0.0
C48 C49 C50 C51 0.0
C49 C50 C51 C46 0.0
C49 C50 C51 C52 -179.4(14)
C47 C46 C51 C50 0.0
C47 C46 C51 C52 179.3(16)
C58 C53 C54 C55 0.0
C53 C54 C55 C56 0.0
C54 C55 C56 C57 0.0
C55 C56 C57 C58 0.0
C56 C57 C58 C59 -176(2)
C56 C57 C58 C53 0.0
C54 C53 C58 C59 176(2)
C54 C53 C58 C57 0.0
C65 C60 C61 C62 0.0
C60 C61 C62 C63 0.0
C61 C62 C63 C64 0.0
C62 C63 C64 C65 0.0
C63 C64 C65 C60 0.0
C63 C64 C65 C66 179(5)
C61 C60 C65 C64 0.0
C61 C60 C65 C66 -179(6)
